data_7002676
loop_
_publ_author_name
'Radloff, Christian'
'Weigand, Jan J.'
'Hahn, F. Ekkehardt'

_publ_section_title
;
 A tetranuclear molecular rectangle from four gold(I) atoms linked by
 dicarbene and diphosphine ligands
;
_journal_issue 43
_journal_name_full 'Dalton Transactions'
_journal_page_first 9392
_journal_page_last 9394
_journal_paper_doi 10.1039/b916651c
_journal_year 2009
_chemical_formula_moiety 'C100 H124 Au4 N8 P4, 4(B F4)'
_chemical_formula_sum 'C100 H124 Au4 B4 F16 N8 P4'
_chemical_formula_weight 2697.06
_chemical_name_systematic
;
?
;
_space_group_IT_number 2
_symmetry_cell_setting triclinic
_symmetry_space_group_name_Hall '-P 1'
_symmetry_space_group_name_H-M 'P -1'
_atom_sites_solution_hydrogens geom
_atom_sites_solution_primary direct
_atom_sites_solution_secondary difmap
_audit_creation_method SHELXL-97
_cell_angle_alpha 96.2600(7)
_cell_angle_beta 94.4715(8)
_cell_angle_gamma 117.7115(7)
_cell_formula_units_Z 1
_cell_length_a 11.9916(6)
_cell_length_b 12.7206(6)
_cell_length_c 19.6897(9)
_cell_measurement_reflns_used 900
_cell_measurement_temperature 153(2)
_cell_measurement_theta_max 22.5
_cell_measurement_theta_min 1
_cell_volume 2614.7(2)
_computing_cell_refinement 'APEX2(Bruker AXS, 2007)'
_computing_data_collection 'APEX2(Bruker AXS, 2007)'
_computing_data_reduction 'SAINT,SADABS (Bruker AXS, 2007 )'
_computing_molecular_graphics
;
ORTEP3,L.J. Farrugia, J. Appl. Cryst. (1997) 30, 565
;
_computing_structure_refinement
;
SHELXL-97, G. M. Sheldrick, Acta Cryst. (2008) A64, 112-122
;
_computing_structure_solution
;
SHELXS-97 , G. M. Sheldrick, Acta Cryst. (2008) A64, 112-122
;
_diffrn_ambient_temperature 153(1)
_diffrn_detector_area_resol_mean 80
_diffrn_measured_fraction_theta_full 1.000
_diffrn_measured_fraction_theta_max 0.993
_diffrn_measurement_device_type 'CCD area detector'
_diffrn_measurement_method 'Omega and Phi scans'
_diffrn_radiation_monochromator graphite
_diffrn_radiation_source 'rotating anode'
_diffrn_radiation_type MoK\a
_diffrn_radiation_wavelength 0.71073
_diffrn_reflns_av_R_equivalents 0.0298
_diffrn_reflns_av_sigmaI/netI 0.0462
_diffrn_reflns_limit_h_max 16
_diffrn_reflns_limit_h_min -16
_diffrn_reflns_limit_k_max 17
_diffrn_reflns_limit_k_min -17
_diffrn_reflns_limit_l_max 27
_diffrn_reflns_limit_l_min -26
_diffrn_reflns_number 29898
_diffrn_reflns_theta_full 25.00
_diffrn_reflns_theta_max 29.57
_diffrn_reflns_theta_min 1.05
_exptl_absorpt_coefficient_mu 5.732
_exptl_absorpt_correction_T_max 0.9449
_exptl_absorpt_correction_T_min 0.3283
_exptl_absorpt_correction_type multi-scan
_exptl_absorpt_process_details
;
Corrections were done with the SADABS program, utilizing the none merged
raw data obtained from the integration process. Integration and final cell
refinement were done with SAINT.

SADABS reports ratio of Tmin/Tmax = 0.272964

;
_exptl_crystal_colour colourless
_exptl_crystal_density_diffrn 1.713
_exptl_crystal_density_method 'not measured'
_exptl_crystal_description plate
_exptl_crystal_F_000 1320
_exptl_crystal_size_max 0.25
_exptl_crystal_size_mid 0.08
_exptl_crystal_size_min 0.01
_refine_diff_density_max 1.535
_refine_diff_density_min -2.000
_refine_diff_density_rms 0.134
_refine_ls_extinction_method none
_refine_ls_goodness_of_fit_ref 1.039
_refine_ls_hydrogen_treatment noref
_refine_ls_matrix_type full
_refine_ls_number_parameters 673
_refine_ls_number_reflns 14572
_refine_ls_number_restraints 6
_refine_ls_restrained_S_all 1.040
_refine_ls_R_factor_all 0.0435
_refine_ls_R_factor_gt 0.0305
_refine_ls_shift/su_max 0.002
_refine_ls_shift/su_mean 0.000
_refine_ls_structure_factor_coef Fsqd
_refine_ls_weighting_details 'calc w=1/[\s^2^(Fo^2^)+(0.0352P)^2^+0.0122P] where P=(Fo^2^+2Fc^2^)/3'
_refine_ls_weighting_scheme calc
_refine_ls_wR_factor_gt 0.0709
_refine_ls_wR_factor_ref 0.0754
_reflns_number_gt 11690
_reflns_number_total 14572
_reflns_threshold_expression >2sigma(I)
_cod_data_source_file b916651c.txt
_cod_data_source_block 2
_cod_database_code 7002676

loop_
_symmetry_equiv_pos_as_xyz
'x, y, z'
'-x, -y, -z'

loop_
_atom_site_label
_atom_site_type_symbol
_atom_site_fract_x
_atom_site_fract_y
_atom_site_fract_z
_atom_site_U_iso_or_equiv
_atom_site_adp_type
_atom_site_occupancy
_atom_site_symmetry_multiplicity
_atom_site_calc_flag
_atom_site_refinement_flags
_atom_site_disorder_assembly
_atom_site_disorder_group
C1 C 0.7357(3) 0.0678(3) 0.35901(18) 0.0222(7) Uani 1 1 d . . .
C2 C 0.7285(3) 0.0750(3) 0.47320(18) 0.0206(7) Uani 1 1 d . . .
C3 C 0.7486(3) 0.1102(3) 0.54410(18) 0.0219(7) Uani 1 1 d . . .
H3 H 0.8141 0.1865 0.5670 0.026 Uiso 1 1 calc R . .
C4 C 0.3358(3) -0.0240(3) 0.42132(17) 0.0206(7) Uani 1 1 d . . .
C5 C 0.5655(3) -0.0886(3) 0.54423(17) 0.0195(7) Uani 1 1 d . . .
C6 C 0.5452(3) -0.1245(3) 0.47304(18) 0.0207(7) Uani 1 1 d . . .
H6 H 0.4793 -0.2005 0.4500 0.025 Uiso 1 1 calc R . .
C7 C 0.6310(3) -0.0382(3) 0.43911(17) 0.0204(7) Uani 1 1 d . . .
C8 C 0.4500(3) 0.0765(3) 0.34260(17) 0.0213(7) Uani 1 1 d . . .
C9 C 0.5578(3) -0.1416(3) 0.31405(18) 0.0241(7) Uani 1 1 d . . .
H9A H 0.5452 -0.1113 0.2714 0.029 Uiso 1 1 calc R . .
H9B H 0.4733 -0.1883 0.3283 0.029 Uiso 1 1 calc R . .
C10 C 0.6147(4) -0.2228(3) 0.2989(2) 0.0342(9) Uani 1 1 d . . .
H10A H 0.6236 -0.2559 0.3410 0.041 Uiso 1 1 calc R . .
H10B H 0.7009 -0.1751 0.2868 0.041 Uiso 1 1 calc R . .
C11 C 0.5350(4) -0.3264(4) 0.2400(3) 0.0460(12) Uani 1 1 d . . .
H11A H 0.5224 -0.2938 0.1984 0.055 Uiso 1 1 calc R . .
H11B H 0.4503 -0.3771 0.2530 0.055 Uiso 1 1 calc R . .
C12 C 0.5993(6) -0.4040(5) 0.2233(4) 0.078(2) Uani 1 1 d . . .
H12A H 0.6827 -0.3542 0.2098 0.117 Uiso 1 1 calc R . .
H12B H 0.5459 -0.4696 0.1853 0.117 Uiso 1 1 calc R . .
H12C H 0.6105 -0.4376 0.2642 0.117 Uiso 1 1 calc R . .
C13 C 0.9039(3) 0.2558(3) 0.4346(2) 0.0276(8) Uani 1 1 d D . .
H13A H 0.8816 0.3133 0.4599 0.033 Uiso 1 1 calc R A 1
H13B H 0.9257 0.2816 0.3896 0.033 Uiso 1 1 calc R A 1
C14A C 1.0202(5) 0.2635(6) 0.4750(3) 0.0281(15) Uani 0.634(9) 1 d PD B 1
H14A H 1.0018 0.2450 0.5218 0.034 Uiso 0.634(9) 1 calc PR B 1
H14B H 1.0911 0.3467 0.4804 0.034 Uiso 0.634(9) 1 calc PR B 1
C15A C 1.0609(8) 0.1775(9) 0.4405(5) 0.060(3) Uani 0.634(9) 1 d PD B 1
H15A H 1.0816 0.1979 0.3944 0.072 Uiso 0.634(9) 1 calc PR B 1
H15B H 0.9885 0.0948 0.4335 0.072 Uiso 0.634(9) 1 calc PR B 1
C16A C 1.1746(16) 0.180(2) 0.4809(7) 0.069(5) Uani 0.634(9) 1 d PD B 1
H16A H 1.2405 0.2632 0.4966 0.104 Uiso 0.634(9) 1 calc PR B 1
H16B H 1.2084 0.1376 0.4512 0.104 Uiso 0.634(9) 1 calc PR B 1
H16C H 1.1485 0.1392 0.5209 0.104 Uiso 0.634(9) 1 calc PR B 1
C14B C 1.0223(9) 0.2392(12) 0.4357(6) 0.039(3) Uani 0.366(9) 1 d PD B 2
H14C H 1.0122 0.1863 0.3923 0.047 Uiso 0.366(9) 1 calc PR B 2
H14D H 1.0961 0.3187 0.4349 0.047 Uiso 0.366(9) 1 calc PR B 2
C15B C 1.0550(11) 0.1883(13) 0.4945(7) 0.051(4) Uani 0.366(9) 1 d PD B 2
H15C H 0.9874 0.1036 0.4900 0.061 Uiso 0.366(9) 1 calc PR B 2
H15D H 1.0484 0.2320 0.5375 0.061 Uiso 0.366(9) 1 calc PR B 2
C16B C 1.181(2) 0.188(3) 0.5056(14) 0.055(6) Uani 0.366(9) 1 d PD B 2
H16D H 1.1740 0.1159 0.4781 0.082 Uiso 0.366(9) 1 calc PR B 2
H16E H 1.2030 0.1885 0.5546 0.082 Uiso 0.366(9) 1 calc PR B 2
H16F H 1.2469 0.2600 0.4914 0.082 Uiso 0.366(9) 1 calc PR B 2
C17 C 0.2562(3) -0.1193(3) 0.29510(18) 0.0238(7) Uani 1 1 d . . .
H17A H 0.1987 -0.1908 0.3144 0.029 Uiso 1 1 calc R . .
H17B H 0.3020 -0.1442 0.2627 0.029 Uiso 1 1 calc R . .
C18 C 0.1771(4) -0.0732(4) 0.2557(2) 0.0393(10) Uani 1 1 d . . .
H18A H 0.2349 -0.0086 0.2319 0.047 Uiso 1 1 calc R . .
H18B H 0.1149 -0.1399 0.2196 0.047 Uiso 1 1 calc R . .
C19 C 0.1057(5) -0.0254(6) 0.2966(3) 0.0680(18) Uani 1 1 d . . .
H19A H 0.1655 0.0352 0.3361 0.082 Uiso 1 1 calc R . .
H19B H 0.0744 0.0165 0.2671 0.082 Uiso 1 1 calc R . .
C20 C -0.0035(6) -0.1169(7) 0.3235(3) 0.080(2) Uani 1 1 d . . .
H20A H -0.0666 -0.1742 0.2848 0.120 Uiso 1 1 calc R . .
H20B H -0.0423 -0.0775 0.3511 0.120 Uiso 1 1 calc R . .
H20C H 0.0258 -0.1598 0.3524 0.120 Uiso 1 1 calc R . .
C21 C 0.6054(3) 0.2716(3) 0.41825(19) 0.0260(8) Uani 1 1 d . . .
H21A H 0.6558 0.2858 0.3795 0.031 Uiso 1 1 calc R . .
H21B H 0.6625 0.2843 0.4609 0.031 Uiso 1 1 calc R . .
C22 C 0.5547(4) 0.3616(4) 0.4260(2) 0.0435(11) Uani 1 1 d . . .
H22A H 0.5076 0.3482 0.4661 0.052 Uiso 1 1 calc R . .
H22B H 0.6284 0.4436 0.4370 0.052 Uiso 1 1 calc R . .
C23 C 0.4704(6) 0.3578(5) 0.3658(3) 0.0592(14) Uani 1 1 d . . .
H23A H 0.3953 0.2767 0.3549 0.071 Uiso 1 1 calc R . .
H23B H 0.5166 0.3714 0.3254 0.071 Uiso 1 1 calc R . .
C24 C 0.4250(7) 0.4516(6) 0.3778(4) 0.085(2) Uani 1 1 d . . .
H24A H 0.3796 0.4391 0.4179 0.127 Uiso 1 1 calc R . .
H24B H 0.3676 0.4433 0.3368 0.127 Uiso 1 1 calc R . .
H24C H 0.4986 0.5325 0.3862 0.127 Uiso 1 1 calc R . .
C25 C 0.6677(3) 0.0456(3) 0.09225(18) 0.0199(7) Uani 1 1 d . . .
H25A H 0.6837 0.0180 0.0468 0.024 Uiso 1 1 calc R . .
H25B H 0.6058 -0.0269 0.1091 0.024 Uiso 1 1 calc R . .
C26 C 0.6040(3) 0.1235(3) 0.08037(17) 0.0207(7) Uani 1 1 d . . .
H26A H 0.5205 0.0707 0.0514 0.025 Uiso 1 1 calc R . .
H26B H 0.6563 0.1837 0.0525 0.025 Uiso 1 1 calc R . .
C27 C 0.9259(3) 0.2530(3) 0.12860(18) 0.0198(7) Uani 1 1 d . . .
C28 C 0.9239(3) 0.2701(3) 0.05982(19) 0.0251(7) Uani 1 1 d . . .
H28 H 0.8625 0.2080 0.0249 0.030 Uiso 1 1 calc R . .
C29 C 1.0121(4) 0.3784(3) 0.0425(2) 0.0324(9) Uani 1 1 d . . .
H29 H 1.0103 0.3908 -0.0042 0.039 Uiso 1 1 calc R . .
C30 C 1.1022(4) 0.4677(3) 0.0934(2) 0.0378(10) Uani 1 1 d . . .
H30 H 1.1634 0.5410 0.0814 0.045 Uiso 1 1 calc R . .
C31 C 1.1046(4) 0.4517(3) 0.1614(2) 0.0348(10) Uani 1 1 d . . .
H31 H 1.1667 0.5139 0.1961 0.042 Uiso 1 1 calc R . .
C32 C 1.0161(3) 0.3445(3) 0.1793(2) 0.0272(8) Uani 1 1 d . . .
H32 H 1.0172 0.3338 0.2263 0.033 Uiso 1 1 calc R . .
C33 C 0.8810(3) 0.0103(3) 0.12872(18) 0.0225(7) Uani 1 1 d . . .
C34 C 0.9958(4) 0.0497(4) 0.1026(2) 0.0370(10) Uani 1 1 d . . .
H34 H 1.0418 0.1308 0.0954 0.044 Uiso 1 1 calc R . .
C35 C 1.0434(4) -0.0299(4) 0.0870(2) 0.0425(11) Uani 1 1 d . . .
H35 H 1.1218 -0.0027 0.0691 0.051 Uiso 1 1 calc R . .
C36 C 0.9788(4) -0.1458(4) 0.0970(2) 0.0350(9) Uani 1 1 d . . .
H36 H 1.0118 -0.1996 0.0863 0.042 Uiso 1 1 calc R . .
C37 C 0.8654(4) -0.1851(4) 0.1227(3) 0.0474(12) Uani 1 1 d . . .
H37 H 0.8200 -0.2665 0.1294 0.057 Uiso 1 1 calc R . .
C38 C 0.8165(4) -0.1078(4) 0.1388(3) 0.0435(11) Uani 1 1 d . . .
H38 H 0.7383 -0.1361 0.1569 0.052 Uiso 1 1 calc R . .
C39 C 0.7182(3) 0.3506(3) 0.17784(18) 0.0201(7) Uani 1 1 d . . .
C40 C 0.7720(4) 0.4228(3) 0.1286(2) 0.0289(8) Uani 1 1 d . . .
H40 H 0.7367 0.3956 0.0811 0.035 Uiso 1 1 calc R . .
C41 C 0.8778(4) 0.5349(3) 0.1499(2) 0.0372(10) Uani 1 1 d . . .
H41 H 0.9155 0.5842 0.1165 0.045 Uiso 1 1 calc R . .
C42 C 0.9286(4) 0.5757(4) 0.2178(3) 0.0417(11) Uani 1 1 d . . .
H42 H 1.0006 0.6531 0.2312 0.050 Uiso 1 1 calc R . .
C43 C 0.8760(4) 0.5048(4) 0.2674(2) 0.0401(10) Uani 1 1 d . . .
H43 H 0.9115 0.5332 0.3148 0.048 Uiso 1 1 calc R . .
C44 C 0.7711(3) 0.3925(3) 0.2470(2) 0.0279(8) Uani 1 1 d . . .
H44 H 0.7347 0.3433 0.2806 0.033 Uiso 1 1 calc R . .
C45 C 0.4629(3) 0.2459(3) 0.1139(2) 0.0277(8) Uani 1 1 d . . .
C46 C 0.4630(4) 0.2689(5) 0.0463(2) 0.0453(12) Uani 1 1 d . . .
H46 H 0.5167 0.2543 0.0180 0.054 Uiso 1 1 calc R . .
C47 C 0.3853(5) 0.3127(6) 0.0201(3) 0.0666(17) Uani 1 1 d . . .
H47 H 0.3863 0.3291 -0.0259 0.080 Uiso 1 1 calc R . .
C48 C 0.3064(5) 0.3326(6) 0.0607(3) 0.0630(16) Uani 1 1 d . . .
H48 H 0.2532 0.3626 0.0426 0.076 Uiso 1 1 calc R . .
C49 C 0.3038(4) 0.3097(5) 0.1265(3) 0.0523(13) Uani 1 1 d . . .
H49 H 0.2485 0.3232 0.1540 0.063 Uiso 1 1 calc R . .
C50 C 0.3828(4) 0.2661(4) 0.1539(2) 0.0378(10) Uani 1 1 d . . .
H50 H 0.3812 0.2505 0.2000 0.045 Uiso 1 1 calc R . .
B1 B 0.3116(4) 0.8173(4) 0.1054(2) 0.0270(9) Uani 1 1 d . . .
B2 B 0.1836(5) 0.5709(4) 0.3849(3) 0.0401(12) Uani 1 1 d . . .
N1 N 0.6388(3) -0.0381(3) 0.36909(15) 0.0209(6) Uani 1 1 d . . .
N2 N 0.7910(3) 0.1356(3) 0.42155(14) 0.0206(6) Uani 1 1 d . B .
N4 N 0.3496(3) -0.0257(3) 0.35196(15) 0.0220(6) Uani 1 1 d . . .
N4A N 0.5016(3) 0.1469(2) 0.40518(14) 0.0202(6) Uani 1 1 d . . .
F1 F 0.3268(2) 0.7398(2) 0.05513(12) 0.0399(6) Uani 1 1 d . . .
F2 F 0.1963(2) 0.7546(2) 0.12860(13) 0.0394(6) Uani 1 1 d . . .
F3 F 0.4109(2) 0.8607(2) 0.15962(13) 0.0447(6) Uani 1 1 d . . .
F4 F 0.3141(2) 0.9126(2) 0.07660(13) 0.0427(6) Uani 1 1 d . . .
F5A F 0.2932(7) 0.6542(6) 0.3708(5) 0.082(3) Uani 0.634(9) 1 d P B 1
F6A F 0.0985(15) 0.6083(16) 0.4013(9) 0.084(5) Uani 0.634(9) 1 d P B 1
F7A F 0.2553(15) 0.5745(12) 0.4398(7) 0.161(7) Uani 0.634(9) 1 d P B 1
F5B F 0.2400(16) 0.6377(11) 0.3321(7) 0.084(4) Uani 0.366(9) 1 d P B 2
F6B F 0.109(2) 0.626(2) 0.3802(15) 0.089(10) Uani 0.366(9) 1 d P B 2
F7B F 0.1898(15) 0.5531(14) 0.4520(7) 0.081(6) Uani 0.366(9) 1 d P B 2
F8 F 0.1252(3) 0.4595(2) 0.34582(15) 0.0554(8) Uani 1 1 d . B .
P1A P 0.81690(8) 0.11183(8) 0.15179(5) 0.01866(17) Uani 1 1 d . . .
P2A P 0.57572(8) 0.20501(8) 0.15359(5) 0.01914(17) Uani 1 1 d . . .
Au1 Au 0.778444(12) 0.104464(12) 0.263429(6) 0.02081(4) Uani 1 1 d . . .
Au2 Au 0.511936(12) 0.123923(11) 0.251021(7) 0.02134(4) Uani 1 1 d . . .

loop_
_atom_site_aniso_label
_atom_site_aniso_U_11
_atom_site_aniso_U_22
_atom_site_aniso_U_33
_atom_site_aniso_U_23
_atom_site_aniso_U_13
_atom_site_aniso_U_12
C1 0.0229(17) 0.0299(18) 0.0169(16) 0.0083(14) 0.0058(13) 0.0138(15)
C2 0.0201(16) 0.0218(16) 0.0190(17) 0.0087(13) 0.0043(13) 0.0078(13)
C3 0.0207(16) 0.0234(17) 0.0193(17) 0.0055(13) 0.0033(13) 0.0082(14)
C4 0.0220(16) 0.0241(17) 0.0151(16) 0.0065(13) 0.0060(13) 0.0094(14)
C5 0.0209(16) 0.0216(16) 0.0176(16) 0.0068(13) 0.0065(13) 0.0101(13)
C6 0.0199(16) 0.0214(16) 0.0200(17) 0.0035(13) 0.0038(13) 0.0091(13)
C7 0.0206(16) 0.0273(17) 0.0166(16) 0.0073(13) 0.0054(13) 0.0129(14)
C8 0.0239(17) 0.0236(17) 0.0171(16) 0.0058(13) 0.0066(13) 0.0109(14)
C9 0.0280(18) 0.0251(18) 0.0178(17) 0.0045(14) 0.0045(14) 0.0111(15)
C10 0.034(2) 0.0256(19) 0.041(2) 0.0023(17) 0.0076(18) 0.0126(17)
C11 0.045(3) 0.028(2) 0.056(3) -0.008(2) 0.009(2) 0.012(2)
C12 0.079(4) 0.036(3) 0.113(6) -0.010(3) 0.038(4) 0.023(3)
C13 0.0247(18) 0.0253(18) 0.029(2) 0.0111(15) 0.0088(15) 0.0069(15)
C14A 0.023(3) 0.038(4) 0.017(3) 0.006(3) 0.005(2) 0.009(3)
C15A 0.051(5) 0.090(7) 0.049(6) -0.010(5) -0.005(4) 0.047(5)
C16A 0.057(7) 0.116(12) 0.056(10) 0.004(10) -0.002(6) 0.061(8)
C14B 0.038(7) 0.037(7) 0.034(8) 0.013(6) 0.004(6) 0.009(5)
C15B 0.028(6) 0.055(9) 0.069(11) 0.021(8) 0.006(6) 0.017(6)
C16B 0.036(9) 0.063(12) 0.059(17) 0.002(13) -0.004(9) 0.022(9)
C17 0.0265(18) 0.0213(17) 0.0197(17) 0.0029(13) 0.0059(14) 0.0080(14)
C18 0.030(2) 0.037(2) 0.043(3) -0.0017(19) -0.0054(18) 0.0128(18)
C19 0.058(3) 0.084(4) 0.065(4) -0.027(3) -0.010(3) 0.047(3)
C20 0.061(4) 0.110(6) 0.067(4) -0.005(4) 0.023(3) 0.041(4)
C21 0.0242(17) 0.0217(17) 0.0251(19) 0.0054(14) 0.0064(14) 0.0046(14)
C22 0.049(3) 0.026(2) 0.047(3) 0.0081(19) 0.007(2) 0.011(2)
C23 0.077(4) 0.050(3) 0.060(4) 0.016(3) 0.011(3) 0.037(3)
C24 0.127(6) 0.083(5) 0.087(5) 0.024(4) 0.022(4) 0.082(5)
C25 0.0194(15) 0.0179(15) 0.0213(17) 0.0033(13) 0.0072(13) 0.0075(13)
C26 0.0196(16) 0.0254(17) 0.0164(16) 0.0041(13) 0.0043(13) 0.0096(14)
C27 0.0204(16) 0.0206(16) 0.0220(17) 0.0059(13) 0.0085(13) 0.0115(13)
C28 0.0276(18) 0.0274(18) 0.0267(19) 0.0103(15) 0.0124(15) 0.0159(15)
C29 0.042(2) 0.030(2) 0.037(2) 0.0179(17) 0.0266(18) 0.0202(18)
C30 0.037(2) 0.0207(18) 0.059(3) 0.0122(19) 0.027(2) 0.0119(17)
C31 0.0221(18) 0.0199(18) 0.058(3) -0.0001(18) 0.0080(18) 0.0078(15)
C32 0.0238(18) 0.0259(18) 0.032(2) 0.0026(15) 0.0066(15) 0.0119(15)
C33 0.0258(17) 0.0230(17) 0.0224(18) 0.0062(14) 0.0056(14) 0.0139(14)
C34 0.036(2) 0.036(2) 0.051(3) 0.017(2) 0.021(2) 0.0225(19)
C35 0.049(3) 0.052(3) 0.046(3) 0.014(2) 0.021(2) 0.037(2)
C36 0.050(3) 0.039(2) 0.030(2) 0.0011(17) 0.0024(18) 0.034(2)
C37 0.051(3) 0.027(2) 0.072(4) 0.013(2) 0.015(2) 0.023(2)
C38 0.039(2) 0.026(2) 0.073(3) 0.018(2) 0.024(2) 0.0180(19)
C39 0.0195(16) 0.0196(16) 0.0237(18) 0.0039(13) 0.0080(13) 0.0107(13)
C40 0.035(2) 0.0270(19) 0.032(2) 0.0115(16) 0.0140(16) 0.0179(17)
C41 0.042(2) 0.0229(19) 0.051(3) 0.0134(18) 0.024(2) 0.0150(18)
C42 0.028(2) 0.023(2) 0.064(3) -0.001(2) 0.013(2) 0.0050(17)
C43 0.034(2) 0.037(2) 0.038(2) -0.0117(19) 0.0017(18) 0.0110(19)
C44 0.0274(19) 0.0273(19) 0.026(2) -0.0001(15) 0.0031(15) 0.0114(16)
C45 0.0205(17) 0.032(2) 0.030(2) 0.0018(16) 0.0038(15) 0.0128(15)
C46 0.048(3) 0.079(4) 0.030(2) 0.014(2) 0.006(2) 0.046(3)
C47 0.073(4) 0.113(5) 0.049(3) 0.018(3) 0.004(3) 0.073(4)
C48 0.054(3) 0.091(4) 0.067(4) 0.007(3) -0.007(3) 0.057(3)
C49 0.032(2) 0.055(3) 0.074(4) -0.002(3) 0.005(2) 0.028(2)
C50 0.0251(19) 0.043(2) 0.046(3) 0.006(2) 0.0091(18) 0.0162(18)
B1 0.028(2) 0.026(2) 0.025(2) 0.0086(17) 0.0064(17) 0.0101(17)
B2 0.036(3) 0.030(2) 0.046(3) 0.004(2) -0.003(2) 0.011(2)
N1 0.0230(14) 0.0220(14) 0.0170(14) 0.0063(11) 0.0057(11) 0.0091(12)
N2 0.0206(14) 0.0244(14) 0.0154(14) 0.0083(11) 0.0077(11) 0.0079(12)
N4 0.0242(15) 0.0218(14) 0.0176(15) 0.0056(11) 0.0074(12) 0.0078(12)
N4A 0.0215(14) 0.0210(14) 0.0165(14) 0.0059(11) 0.0072(11) 0.0077(12)
F1 0.0507(15) 0.0412(14) 0.0299(13) 0.0052(11) 0.0160(11) 0.0224(12)
F2 0.0350(13) 0.0304(12) 0.0489(16) 0.0081(11) 0.0200(11) 0.0100(10)
F3 0.0399(14) 0.0531(16) 0.0295(14) 0.0070(12) -0.0014(11) 0.0136(12)
F4 0.0535(15) 0.0310(13) 0.0431(15) 0.0166(11) 0.0085(12) 0.0174(12)
F5A 0.055(4) 0.053(4) 0.110(7) 0.011(5) 0.028(4) 0.001(3)
F6A 0.046(5) 0.077(8) 0.103(9) -0.041(6) 0.011(6) 0.020(4)
F7A 0.222(14) 0.122(10) 0.128(11) -0.080(7) -0.140(10) 0.119(10)
F5B 0.114(12) 0.046(6) 0.073(9) 0.033(6) 0.033(7) 0.014(7)
F6B 0.071(15) 0.039(7) 0.14(2) -0.034(10) -0.065(13) 0.032(9)
F7B 0.114(12) 0.042(5) 0.025(5) 0.014(4) -0.011(7) -0.013(7)
F8 0.0587(17) 0.0412(15) 0.0484(18) -0.0116(13) -0.0048(14) 0.0151(14)
P1A 0.0206(4) 0.0196(4) 0.0173(4) 0.0060(3) 0.0067(3) 0.0097(3)
P2A 0.0183(4) 0.0215(4) 0.0174(4) 0.0046(3) 0.0059(3) 0.0085(3)
Au1 0.02381(7) 0.02447(7) 0.01616(7) 0.00765(5) 0.00727(5) 0.01163(6)
Au2 0.02324(7) 0.02062(7) 0.01771(7) 0.00497(5) 0.00897(5) 0.00719(5)

loop_
_atom_type_symbol
_atom_type_description
_atom_type_scat_dispersion_real
_atom_type_scat_dispersion_imag
_atom_type_scat_source
C C 0.0033 0.0016 'International Tables Vol C Tables 4.2.6.8 and 6.1.1.4'
H H 0.0000 0.0000 'International Tables Vol C Tables 4.2.6.8 and 6.1.1.4'
B B 0.0013 0.0007 'International Tables Vol C Tables 4.2.6.8 and 6.1.1.4'
N N 0.0061 0.0033 'International Tables Vol C Tables 4.2.6.8 and 6.1.1.4'
F F 0.0171 0.0103 'International Tables Vol C Tables 4.2.6.8 and 6.1.1.4'
P P 0.1023 0.0942 'International Tables Vol C Tables 4.2.6.8 and 6.1.1.4'
Au Au -2.0133 8.8022 'International Tables Vol C Tables 4.2.6.8 and 6.1.1.4'

loop_
_geom_angle_atom_site_label_1
_geom_angle_atom_site_label_2
_geom_angle_atom_site_label_3
_geom_angle
_geom_angle_site_symmetry_1
_geom_angle_site_symmetry_3
_geom_angle_publ_flag
N2 C1 N1 107.3(3) . . ?
N2 C1 Au1 130.1(3) . . ?
N1 C1 Au1 122.6(3) . . ?
C3 C2 N2 131.0(3) . . ?
C3 C2 C7 123.1(3) . . ?
N2 C2 C7 105.9(3) . . ?
C2 C3 C4 113.9(3) . 2_656 ?
C2 C3 H3 123.0 . . ?
C4 C3 H3 123.0 2_656 . ?
N4 C4 C3 131.6(3) . 2_656 ?
N4 C4 C5 105.6(3) . 2_656 ?
C3 C4 C5 122.8(3) 2_656 2_656 ?
N4A C5 C6 130.4(3) 2_656 . ?
N4A C5 C4 106.2(3) 2_656 2_656 ?
C6 C5 C4 123.4(3) . 2_656 ?
C7 C6 C5 113.2(3) . . ?
C7 C6 H6 123.4 . . ?
C5 C6 H6 123.4 . . ?
C6 C7 N1 130.4(3) . . ?
C6 C7 C2 123.5(3) . . ?
N1 C7 C2 106.0(3) . . ?
N4 C8 N4A 107.4(3) . . ?
N4 C8 Au2 127.4(3) . . ?
N4A C8 Au2 125.1(2) . . ?
N1 C9 C10 112.4(3) . . ?
N1 C9 H9A 109.1 . . ?
C10 C9 H9A 109.1 . . ?
N1 C9 H9B 109.1 . . ?
C10 C9 H9B 109.1 . . ?
H9A C9 H9B 107.9 . . ?
C9 C10 C11 112.8(3) . . ?
C9 C10 H10A 109.0 . . ?
C11 C10 H10A 109.0 . . ?
C9 C10 H10B 109.0 . . ?
C11 C10 H10B 109.0 . . ?
H10A C10 H10B 107.8 . . ?
C10 C11 C12 111.4(4) . . ?
C10 C11 H11A 109.3 . . ?
C12 C11 H11A 109.3 . . ?
C10 C11 H11B 109.3 . . ?
C12 C11 H11B 109.3 . . ?
H11A C11 H11B 108.0 . . ?
C11 C12 H12A 109.5 . . ?
C11 C12 H12B 109.5 . . ?
H12A C12 H12B 109.5 . . ?
C11 C12 H12C 109.5 . . ?
H12A C12 H12C 109.5 . . ?
H12B C12 H12C 109.5 . . ?
N2 C13 C14A 115.1(4) . . ?
N2 C13 C14B 108.1(6) . . ?
C14A C13 C14B 30.9(5) . . ?
N2 C13 H13A 108.5 . . ?
C14A C13 H13A 108.5 . . ?
C14B C13 H13A 135.5 . . ?
N2 C13 H13B 108.5 . . ?
C14A C13 H13B 108.5 . . ?
C14B C13 H13B 83.7 . . ?
H13A C13 H13B 107.5 . . ?
C13 C14A C15A 112.3(5) . . ?
C13 C14A H14A 109.1 . . ?
C15A C14A H14A 109.1 . . ?
C13 C14A H14B 109.1 . . ?
C15A C14A H14B 109.1 . . ?
H14A C14A H14B 107.9 . . ?
C14A C15A C16A 113.8(9) . . ?
C14A C15A H15A 108.8 . . ?
C16A C15A H15A 108.8 . . ?
C14A C15A H15B 108.8 . . ?
C16A C15A H15B 108.8 . . ?
H15A C15A H15B 107.7 . . ?
C15B C14B C13 118.3(8) . . ?
C15B C14B H14C 107.7 . . ?
C13 C14B H14C 107.7 . . ?
C15B C14B H14D 107.7 . . ?
C13 C14B H14D 107.7 . . ?
H14C C14B H14D 107.1 . . ?
C14B C15B C16B 121.3(15) . . ?
C14B C15B H15C 107.0 . . ?
C16B C15B H15C 107.0 . . ?
C14B C15B H15D 107.0 . . ?
C16B C15B H15D 107.0 . . ?
H15C C15B H15D 106.7 . . ?
C15B C16B H16D 109.5 . . ?
C15B C16B H16E 109.5 . . ?
H16D C16B H16E 109.5 . . ?
C15B C16B H16F 109.5 . . ?
H16D C16B H16F 109.5 . . ?
H16E C16B H16F 109.5 . . ?
N4 C17 C18 111.5(3) . . ?
N4 C17 H17A 109.3 . . ?
C18 C17 H17A 109.3 . . ?
N4 C17 H17B 109.3 . . ?
C18 C17 H17B 109.3 . . ?
H17A C17 H17B 108.0 . . ?
C19 C18 C17 117.4(4) . . ?
C19 C18 H18A 107.9 . . ?
C17 C18 H18A 107.9 . . ?
C19 C18 H18B 107.9 . . ?
C17 C18 H18B 107.9 . . ?
H18A C18 H18B 107.2 . . ?
C20 C19 C18 114.9(5) . . ?
C20 C19 H19A 108.5 . . ?
C18 C19 H19A 108.5 . . ?
C20 C19 H19B 108.5 . . ?
C18 C19 H19B 108.5 . . ?
H19A C19 H19B 107.5 . . ?
C19 C20 H20A 109.5 . . ?
C19 C20 H20B 109.5 . . ?
H20A C20 H20B 109.5 . . ?
C19 C20 H20C 109.5 . . ?
H20A C20 H20C 109.5 . . ?
H20B C20 H20C 109.5 . . ?
N4A C21 C22 111.6(3) . . ?
N4A C21 H21A 109.3 . . ?
C22 C21 H21A 109.3 . . ?
N4A C21 H21B 109.3 . . ?
C22 C21 H21B 109.3 . . ?
H21A C21 H21B 108.0 . . ?
C23 C22 C21 116.6(4) . . ?
C23 C22 H22A 108.2 . . ?
C21 C22 H22A 108.2 . . ?
C23 C22 H22B 108.2 . . ?
C21 C22 H22B 108.2 . . ?
H22A C22 H22B 107.3 . . ?
C22 C23 C24 113.1(5) . . ?
C22 C23 H23A 109.0 . . ?
C24 C23 H23A 109.0 . . ?
C22 C23 H23B 109.0 . . ?
C24 C23 H23B 109.0 . . ?
H23A C23 H23B 107.8 . . ?
C23 C24 H24A 109.5 . . ?
C23 C24 H24B 109.5 . . ?
H24A C24 H24B 109.5 . . ?
C23 C24 H24C 109.5 . . ?
H24A C24 H24C 109.5 . . ?
H24B C24 H24C 109.5 . . ?
C26 C25 P1A 118.5(2) . . ?
C26 C25 H25A 107.7 . . ?
P1A C25 H25A 107.7 . . ?
C26 C25 H25B 107.7 . . ?
P1A C25 H25B 107.7 . . ?
H25A C25 H25B 107.1 . . ?
C25 C26 P2A 120.6(2) . . ?
C25 C26 H26A 107.2 . . ?
P2A C26 H26A 107.2 . . ?
C25 C26 H26B 107.2 . . ?
P2A C26 H26B 107.2 . . ?
H26A C26 H26B 106.8 . . ?
C32 C27 C28 119.6(3) . . ?
C32 C27 P1A 119.7(3) . . ?
C28 C27 P1A 120.7(3) . . ?
C29 C28 C27 119.9(4) . . ?
C29 C28 H28 120.0 . . ?
C27 C28 H28 120.0 . . ?
C30 C29 C28 119.7(4) . . ?
C30 C29 H29 120.2 . . ?
C28 C29 H29 120.2 . . ?
C31 C30 C29 120.7(4) . . ?
C31 C30 H30 119.6 . . ?
C29 C30 H30 119.6 . . ?
C30 C31 C32 120.0(4) . . ?
C30 C31 H31 120.0 . . ?
C32 C31 H31 120.0 . . ?
C31 C32 C27 120.1(4) . . ?
C31 C32 H32 119.9 . . ?
C27 C32 H32 119.9 . . ?
C38 C33 C34 118.8(4) . . ?
C38 C33 P1A 119.7(3) . . ?
C34 C33 P1A 121.6(3) . . ?
C33 C34 C35 120.0(4) . . ?
C33 C34 H34 120.0 . . ?
C35 C34 H34 120.0 . . ?
C36 C35 C34 120.6(4) . . ?
C36 C35 H35 119.7 . . ?
C34 C35 H35 119.7 . . ?
C35 C36 C37 119.7(4) . . ?
C35 C36 H36 120.1 . . ?
C37 C36 H36 120.1 . . ?
C36 C37 C38 120.8(4) . . ?
C36 C37 H37 119.6 . . ?
C38 C37 H37 119.6 . . ?
C33 C38 C37 120.2(4) . . ?
C33 C38 H38 119.9 . . ?
C37 C38 H38 119.9 . . ?
C44 C39 C40 119.5(3) . . ?
C44 C39 P2A 119.4(3) . . ?
C40 C39 P2A 121.0(3) . . ?
C41 C40 C39 118.9(4) . . ?
C41 C40 H40 120.5 . . ?
C39 C40 H40 120.5 . . ?
C42 C41 C40 121.3(4) . . ?
C42 C41 H41 119.4 . . ?
C40 C41 H41 119.4 . . ?
C41 C42 C43 120.4(4) . . ?
C41 C42 H42 119.8 . . ?
C43 C42 H42 119.8 . . ?
C44 C43 C42 119.0(4) . . ?
C44 C43 H43 120.5 . . ?
C42 C43 H43 120.5 . . ?
C43 C44 C39 120.8(4) . . ?
C43 C44 H44 119.6 . . ?
C39 C44 H44 119.6 . . ?
C50 C45 C46 118.9(4) . . ?
C50 C45 P2A 119.0(3) . . ?
C46 C45 P2A 121.9(3) . . ?
C47 C46 C45 120.3(4) . . ?
C47 C46 H46 119.8 . . ?
C45 C46 H46 119.8 . . ?
C48 C47 C46 119.9(5) . . ?
C48 C47 H47 120.1 . . ?
C46 C47 H47 120.1 . . ?
C49 C48 C47 120.8(5) . . ?
C49 C48 H48 119.6 . . ?
C47 C48 H48 119.6 . . ?
C48 C49 C50 119.9(4) . . ?
C48 C49 H49 120.0 . . ?
C50 C49 H49 120.0 . . ?
C45 C50 C49 120.2(5) . . ?
C45 C50 H50 119.9 . . ?
C49 C50 H50 119.9 . . ?
F2 B1 F4 109.8(3) . . ?
F2 B1 F3 110.3(3) . . ?
F4 B1 F3 109.3(3) . . ?
F2 B1 F1 109.1(3) . . ?
F4 B1 F1 109.2(3) . . ?
F3 B1 F1 109.0(3) . . ?
F7A B2 F5A 83.0(10) . . ?
F7A B2 F6A 112.2(11) . . ?
F5A B2 F6A 116.2(9) . . ?
F7A B2 F8 111.0(7) . . ?
F5A B2 F8 119.5(6) . . ?
F6A B2 F8 111.6(8) . . ?
F7A B2 F7B 33.4(10) . . ?
F5A B2 F7B 112.8(9) . . ?
F6A B2 F7B 85.1(12) . . ?
F8 B2 F7B 106.0(8) . . ?
F7A B2 F6B 127.7(13) . . ?
F5A B2 F6B 101.6(13) . . ?
F6A B2 F6B 20.8(17) . . ?
F8 B2 F6B 111.2(12) . . ?
F7B B2 F6B 104.8(15) . . ?
F7A B2 F5B 120.2(13) . . ?
F5A B2 F5B 37.7(5) . . ?
F6A B2 F5B 103.2(11) . . ?
F8 B2 F5B 97.7(7) . . ?
F7B B2 F5B 150.0(10) . . ?
F6B B2 F5B 82.7(15) . . ?
C1 N1 C7 110.3(3) . . ?
C1 N1 C9 125.0(3) . . ?
C7 N1 C9 124.6(3) . . ?
C1 N2 C2 110.5(3) . . ?
C1 N2 C13 125.3(3) . . ?
C2 N2 C13 124.2(3) . . ?
C8 N4 C4 110.7(3) . . ?
C8 N4 C17 124.3(3) . . ?
C4 N4 C17 124.5(3) . . ?
C8 N4A C5 110.1(3) . 2_656 ?
C8 N4A C21 125.9(3) . . ?
C5 N4A C21 123.7(3) 2_656 . ?
B2 F5A F7A 48.1(6) . . ?
B2 F7A F5A 48.9(6) . . ?
C27 P1A C33 105.35(15) . . ?
C27 P1A C25 108.93(16) . . ?
C33 P1A C25 102.62(16) . . ?
C27 P1A Au1 119.28(12) . . ?
C33 P1A Au1 108.49(12) . . ?
C25 P1A Au1 110.74(11) . . ?
C45 P2A C39 101.95(16) . . ?
C45 P2A C26 102.96(17) . . ?
C39 P2A C26 107.00(15) . . ?
C45 P2A Au2 111.24(13) . . ?
C39 P2A Au2 109.36(12) . . ?
C26 P2A Au2 122.34(12) . . ?
C1 Au1 P1A 170.28(10) . . ?
C1 Au1 Au2 82.96(9) . . ?
P1A Au1 Au2 99.93(2) . . ?
C8 Au2 P2A 170.08(10) . . ?
C8 Au2 Au1 101.44(9) . . ?
P2A Au2 Au1 85.02(2) . . ?

loop_
_geom_bond_atom_site_label_1
_geom_bond_atom_site_label_2
_geom_bond_distance
_geom_bond_site_symmetry_2
_geom_bond_publ_flag
C1 N2 1.345(4) . ?
C1 N1 1.358(4) . ?
C1 Au1 2.035(3) . ?
C2 C3 1.385(5) . ?
C2 N2 1.394(4) . ?
C2 C7 1.411(5) . ?
C3 C4 1.388(5) 2_656 ?
C3 H3 0.9500 . ?
C4 N4 1.388(4) . ?
C4 C3 1.388(5) 2_656 ?
C4 C5 1.414(5) 2_656 ?
C5 N4A 1.386(4) 2_656 ?
C5 C6 1.392(5) . ?
C5 C4 1.414(5) 2_656 ?
C6 C7 1.388(5) . ?
C6 H6 0.9500 . ?
C7 N1 1.389(4) . ?
C8 N4 1.343(4) . ?
C8 N4A 1.352(4) . ?
C8 Au2 2.049(3) . ?
C9 N1 1.478(4) . ?
C9 C10 1.498(5) . ?
C9 H9A 0.9900 . ?
C9 H9B 0.9900 . ?
C10 C11 1.521(5) . ?
C10 H10A 0.9900 . ?
C10 H10B 0.9900 . ?
C11 C12 1.534(7) . ?
C11 H11A 0.9900 . ?
C11 H11B 0.9900 . ?
C12 H12A 0.9800 . ?
C12 H12B 0.9800 . ?
C12 H12C 0.9800 . ?
C13 N2 1.474(4) . ?
C13 C14A 1.507(5) . ?
C13 C14B 1.528(6) . ?
C13 H13A 0.9900 . ?
C13 H13B 0.9900 . ?
C14A C15A 1.511(6) . ?
C14A H14A 0.9900 . ?
C14A H14B 0.9900 . ?
C15A C16A 1.512(6) . ?
C15A H15A 0.9900 . ?
C15A H15B 0.9900 . ?
C16A H16A 0.9800 . ?
C16A H16B 0.9800 . ?
C16A H16C 0.9800 . ?
C14B C15B 1.499(7) . ?
C14B H14C 0.9900 . ?
C14B H14D 0.9900 . ?
C15B C16B 1.506(7) . ?
C15B H15C 0.9900 . ?
C15B H15D 0.9900 . ?
C16B H16D 0.9800 . ?
C16B H16E 0.9800 . ?
C16B H16F 0.9800 . ?
C17 N4 1.483(4) . ?
C17 C18 1.532(5) . ?
C17 H17A 0.9900 . ?
C17 H17B 0.9900 . ?
C18 C19 1.496(6) . ?
C18 H18A 0.9900 . ?
C18 H18B 0.9900 . ?
C19 C20 1.474(8) . ?
C19 H19A 0.9900 . ?
C19 H19B 0.9900 . ?
C20 H20A 0.9800 . ?
C20 H20B 0.9800 . ?
C20 H20C 0.9800 . ?
C21 N4A 1.469(4) . ?
C21 C22 1.524(6) . ?
C21 H21A 0.9900 . ?
C21 H21B 0.9900 . ?
C22 C23 1.478(7) . ?
C22 H22A 0.9900 . ?
C22 H22B 0.9900 . ?
C23 C24 1.529(7) . ?
C23 H23A 0.9900 . ?
C23 H23B 0.9900 . ?
C24 H24A 0.9800 . ?
C24 H24B 0.9800 . ?
C24 H24C 0.9800 . ?
C25 C26 1.532(5) . ?
C25 P1A 1.828(3) . ?
C25 H25A 0.9900 . ?
C25 H25B 0.9900 . ?
C26 P2A 1.829(3) . ?
C26 H26A 0.9900 . ?
C26 H26B 0.9900 . ?
C27 C32 1.389(5) . ?
C27 C28 1.395(5) . ?
C27 P1A 1.798(3) . ?
C28 C29 1.392(5) . ?
C28 H28 0.9500 . ?
C29 C30 1.380(6) . ?
C29 H29 0.9500 . ?
C30 C31 1.376(6) . ?
C30 H30 0.9500 . ?
C31 C32 1.387(5) . ?
C31 H31 0.9500 . ?
C32 H32 0.9500 . ?
C33 C38 1.380(5) . ?
C33 C34 1.392(5) . ?
C33 P1A 1.820(3) . ?
C34 C35 1.394(5) . ?
C34 H34 0.9500 . ?
C35 C36 1.356(6) . ?
C35 H35 0.9500 . ?
C36 C37 1.372(6) . ?
C36 H36 0.9500 . ?
C37 C38 1.382(6) . ?
C37 H37 0.9500 . ?
C38 H38 0.9500 . ?
C39 C44 1.390(5) . ?
C39 C40 1.394(5) . ?
C39 P2A 1.820(3) . ?
C40 C41 1.387(5) . ?
C40 H40 0.9500 . ?
C41 C42 1.362(6) . ?
C41 H41 0.9500 . ?
C42 C43 1.388(6) . ?
C42 H42 0.9500 . ?
C43 C44 1.382(5) . ?
C43 H43 0.9500 . ?
C44 H44 0.9500 . ?
C45 C50 1.383(5) . ?
C45 C46 1.394(6) . ?
C45 P2A 1.814(4) . ?
C46 C47 1.385(6) . ?
C46 H46 0.9500 . ?
C47 C48 1.377(7) . ?
C47 H47 0.9500 . ?
C48 C49 1.357(8) . ?
C48 H48 0.9500 . ?
C49 C50 1.403(6) . ?
C49 H49 0.9500 . ?
C50 H50 0.9500 . ?
B1 F2 1.382(5) . ?
B1 F4 1.383(5) . ?
B1 F3 1.387(5) . ?
B1 F1 1.402(5) . ?
B2 F7A 1.309(11) . ?
B2 F5A 1.324(8) . ?
B2 F6A 1.357(14) . ?
B2 F8 1.358(6) . ?
B2 F7B 1.366(13) . ?
B2 F6B 1.37(2) . ?
B2 F5B 1.425(13) . ?
N4A C5 1.386(4) 2_656 ?
F5A F7A 1.75(2) . ?
P1A Au1 2.2838(9) . ?
P2A Au2 2.2926(9) . ?
Au1 Au2 3.3108(2) . ?
